data_7041657
loop_
_publ_author_name
'Kameo, Hajime'
'Ito, Yutaka'
'Shimogawa, Ryuichi'
'Koizumi, Asuka'
'Chikamori, Hiroki'
'Fujimoto, Junko'
'Suzuki, Hiroharu'
'Takao, Toshiro'

_publ_section_title
;
 Synthesis and characterisation of tetranuclear ruthenium polyhydrido
 clusters with pseudo-tetrahedral geometry.
;
_journal_issue 17
_journal_name_full 'Dalton transactions (Cambridge, England : 2003)'
_journal_page_first 5631
_journal_page_last 5643
_journal_paper_doi 10.1039/c6dt04523e
_journal_volume 46
_journal_year 2017
_chemical_formula_sum 'C40 H68 B2 F8 Ru4'
_chemical_formula_weight 1126.84
_space_group_crystal_system tetragonal
_space_group_IT_number 82
_space_group_name_Hall 'I -4'
_space_group_name_H-M_alt 'I -4'
_symmetry_space_group_name_Hall 'I -4'
_symmetry_space_group_name_H-M 'I -4'
_atom_sites_solution_hydrogens geom
_audit_creation_method SHELXL-2016/6
_audit_update_record
;
2016-11-29 deposited with the CCDC.
2017-01-10 downloaded from the CCDC.
;
_cell_angle_alpha 90
_cell_angle_beta 90
_cell_angle_gamma 90
_cell_formula_units_Z 2
_cell_length_a 11.7868(6)
_cell_length_b 11.7868(6)
_cell_length_c 15.2341(9)
_cell_measurement_reflns_used 10541
_cell_measurement_temperature 123(2)
_cell_measurement_theta_max 27.463
_cell_measurement_theta_min 3.623
_cell_volume 2116.5(2)
_computing_cell_refinement 'RAPID AUTO (Rigaku, 2006)'
_computing_data_collection 'RAPID AUTO (Rigaku, 2006)'
_computing_data_reduction 'RAPID AUTO (Rigaku, 2006)'
_computing_molecular_graphics 'ORTEX (P.McArdle, 1995)'
_computing_publication_material 'SHELXL-2016/6 (Sheldrick, 2016)'
_computing_structure_refinement 'SHELXL-2016/6 (Sheldrick, 2016)'
_computing_structure_solution 'SHELXT-2014/5 (Sheldrick, 2014)'
_diffrn_ambient_temperature 123(2)
_diffrn_detector_area_resol_mean 10
_diffrn_measured_fraction_theta_full 0.993
_diffrn_measured_fraction_theta_max 0.990
_diffrn_measurement_device_type 'Rigaku R-AXIS RAPID Imaging Plate'
_diffrn_measurement_method \w
_diffrn_radiation_type MoK\a
_diffrn_radiation_wavelength 0.71069
_diffrn_reflns_av_R_equivalents 0.0397
_diffrn_reflns_av_unetI/netI 0.0357
_diffrn_reflns_Laue_measured_fraction_full 0.993
_diffrn_reflns_Laue_measured_fraction_max 0.990
_diffrn_reflns_limit_h_max 15
_diffrn_reflns_limit_h_min -14
_diffrn_reflns_limit_k_max 14
_diffrn_reflns_limit_k_min -15
_diffrn_reflns_limit_l_max 19
_diffrn_reflns_limit_l_min -19
_diffrn_reflns_number 10493
_diffrn_reflns_point_group_measured_fraction_full 0.995
_diffrn_reflns_point_group_measured_fraction_max 0.988
_diffrn_reflns_theta_full 25.240
_diffrn_reflns_theta_max 27.463
_diffrn_reflns_theta_min 3.623
_diffrn_source 'Rigaku Rotating Anode Ultrax18'
_exptl_absorpt_coefficient_mu 1.464
_exptl_absorpt_correction_T_max 1.0000
_exptl_absorpt_correction_T_min 0.7045
_exptl_absorpt_correction_type empirical
_exptl_absorpt_process_details 'ABSCOR (Rigaku, 1995)'
_exptl_crystal_colour black
_exptl_crystal_density_diffrn 1.768
_exptl_crystal_density_meas ?
_exptl_crystal_description platelet
_exptl_crystal_F_000 1132
_exptl_crystal_size_max 0.174
_exptl_crystal_size_mid 0.099
_exptl_crystal_size_min 0.052
_refine_diff_density_max 0.427
_refine_diff_density_min -0.835
_refine_diff_density_rms 0.068
_refine_ls_abs_structure_details
;
 Flack x determined using 1055 quotients [(I+)-(I-)]/[(I+)+(I-)]
 (Parsons, Flack and Wagner, Acta Cryst. B69 (2013) 249-259).
;
_refine_ls_abs_structure_Flack -0.025(19)
_refine_ls_extinction_method none
_refine_ls_goodness_of_fit_ref 1.098
_refine_ls_hydrogen_treatment constr
_refine_ls_matrix_type full
_refine_ls_number_parameters 127
_refine_ls_number_reflns 2406
_refine_ls_number_restraints 0
_refine_ls_restrained_S_all 1.098
_refine_ls_R_factor_all 0.0227
_refine_ls_R_factor_gt 0.0198
_refine_ls_shift/su_max 0.001
_refine_ls_shift/su_mean 0.000
_refine_ls_structure_factor_coef Fsqd
_refine_ls_weighting_details 'w=1/[\s^2^(Fo^2^)+(0.0127P)^2^+1.1470P] where P=(Fo^2^+2Fc^2^)/3'
_refine_ls_weighting_scheme calc
_refine_ls_wR_factor_gt 0.0447
_refine_ls_wR_factor_ref 0.0474
_reflns_Friedel_coverage 0.917
_reflns_Friedel_fraction_full 0.997
_reflns_Friedel_fraction_max 0.987
_reflns_number_gt 2288
_reflns_number_total 2406
_reflns_threshold_expression 'I > 2\s(I)'
_cod_data_source_file c6dt04523e7.cif
_cod_data_source_block 5-BF4
_cod_depositor_comments
;
The following automatic conversions were performed:

'_exptl_absorpt_correction_type' value 'Empirical' changed to
'empirical' according to
/usr/data/users/saulius/crontab/automatic-downloads/rss-feeds/RSC/lib/dictionaries/cif_core.dic
dictionary named 'cif_core.dic' version 2.4.2 from 2011-04-26.

'_exptl_crystal_density_meas' value 'not measured' was changed to '?'
- the value is perceived as not measured.

Automatic conversion script
Id: cif_fix_values 4268 2015-11-12 08:31:59Z antanas 

 Adding full bibliography for 7041655--7041659.cif.
;
_cod_database_code 7041657
_shelx_shelxl_version_number 2016/6
_shelx_space_group_comment
;
The symmetry employed for this shelxl refinement is uniquely defined
by the following loop, which should always be used as a source of
symmetry information in preference to the above space-group names.
They are only intended as comments.
;
_shelx_estimated_absorpt_t_min 0.785
_shelx_estimated_absorpt_t_max 0.928

loop_
_space_group_symop_operation_xyz
'x, y, z'
'-x, -y, z'
'y, -x, -z'
'-y, x, -z'
'x+1/2, y+1/2, z+1/2'
'-x+1/2, -y+1/2, z+1/2'
'y+1/2, -x+1/2, -z+1/2'
'-y+1/2, x+1/2, -z+1/2'

loop_
_atom_site_label
_atom_site_type_symbol
_atom_site_fract_x
_atom_site_fract_y
_atom_site_fract_z
_atom_site_U_iso_or_equiv
_atom_site_adp_type
_atom_site_occupancy
_atom_site_site_symmetry_order
_atom_site_calc_flag
_atom_site_refinement_flags_posn
_atom_site_refinement_flags_adp
_atom_site_refinement_flags_occupancy
Ru1 Ru 0.45013(3) 0.88337(2) 0.31279(2) 0.02131(10) Uani 1 1 d . . .
C1 C 0.3680(3) 0.8392(3) 0.4394(3) 0.0170(7) Uani 1 1 d . . .
C2 C 0.4787(3) 0.7879(3) 0.4355(2) 0.0172(7) Uani 1 1 d . . .
C3 C 0.4803(3) 0.7109(3) 0.3632(2) 0.0168(7) Uani 1 1 d . . .
C4 C 0.3710(3) 0.7139(3) 0.3216(2) 0.0149(6) Uani 1 1 d . . .
C5 C 0.3015(3) 0.7927(3) 0.3693(2) 0.0162(7) Uani 1 1 d . . .
C6 C 0.3236(4) 0.9141(4) 0.5103(3) 0.0260(9) Uani 1 1 d . . .
H6A H 0.278122 0.975067 0.484268 0.039 Uiso 1 1 calc R U .
H6B H 0.387253 0.947081 0.542895 0.039 Uiso 1 1 calc R U .
H6C H 0.276225 0.869526 0.550337 0.039 Uiso 1 1 calc R U .
C7 C 0.5724(3) 0.7984(4) 0.5017(3) 0.0282(9) Uani 1 1 d . . .
H7A H 0.643824 0.815299 0.471527 0.042 Uiso 1 1 calc R U .
H7B H 0.579848 0.726977 0.534101 0.042 Uiso 1 1 calc R U .
H7C H 0.554643 0.859914 0.542821 0.042 Uiso 1 1 calc R U .
C8 C 0.5762(3) 0.6299(3) 0.3461(3) 0.0264(9) Uani 1 1 d . . .
H8A H 0.648383 0.671101 0.347843 0.040 Uiso 1 1 calc R U .
H8B H 0.566466 0.595106 0.288168 0.040 Uiso 1 1 calc R U .
H8C H 0.576347 0.570583 0.391206 0.040 Uiso 1 1 calc R U .
C9 C 0.3319(3) 0.6418(3) 0.2467(2) 0.0231(8) Uani 1 1 d . . .
H9A H 0.281799 0.686232 0.208645 0.035 Uiso 1 1 calc R U .
H9B H 0.290616 0.575934 0.269523 0.035 Uiso 1 1 calc R U .
H9C H 0.397811 0.615914 0.212956 0.035 Uiso 1 1 calc R U .
C10 C 0.1769(3) 0.8116(3) 0.3582(3) 0.0229(8) Uani 1 1 d . . .
H10A H 0.162049 0.893054 0.352023 0.034 Uiso 1 1 calc R U .
H10B H 0.136569 0.782431 0.409651 0.034 Uiso 1 1 calc R U .
H10C H 0.150556 0.771877 0.305480 0.034 Uiso 1 1 calc R U .
B1 B 0.000000 1.000000 0.500000 0.027(2) Uani 1 4 d S T P
F1 F 0.0547(2) 0.9202(2) 0.55235(18) 0.0392(7) Uani 1 1 d . . .
B2 B 0.000000 0.500000 0.250000 0.050(3) Uani 1 4 d S T P
F2 F 0.0931(4) 0.4802(4) 0.3012(3) 0.0967(16) Uani 1 1 d . . .

loop_
_atom_site_aniso_label
_atom_site_aniso_U_11
_atom_site_aniso_U_22
_atom_site_aniso_U_33
_atom_site_aniso_U_23
_atom_site_aniso_U_13
_atom_site_aniso_U_12
Ru1 0.03754(19) 0.01591(15) 0.01047(12) 0.00158(13) 0.00248(13) -0.01106(12)
C1 0.0213(19) 0.0166(17) 0.0131(17) 0.0030(14) 0.0032(14) -0.0015(14)
C2 0.0197(18) 0.0172(17) 0.0149(17) 0.0064(14) -0.0014(15) -0.0019(14)
C3 0.0176(18) 0.0152(17) 0.0177(18) 0.0057(14) 0.0025(15) 0.0007(13)
C4 0.0193(16) 0.0106(14) 0.0147(16) 0.0048(15) 0.0007(14) -0.0032(12)
C5 0.0173(17) 0.0148(17) 0.0165(18) 0.0077(14) 0.0030(14) 0.0010(13)
C6 0.034(2) 0.028(2) 0.0166(19) -0.0015(16) 0.0061(17) 0.0023(17)
C7 0.026(2) 0.036(2) 0.023(2) 0.0040(18) -0.0067(17) -0.0035(17)
C8 0.0198(19) 0.026(2) 0.033(2) 0.0073(17) 0.0054(17) 0.0048(16)
C9 0.028(2) 0.0209(19) 0.0209(18) -0.0017(16) -0.0012(16) -0.0011(15)
C10 0.0185(19) 0.026(2) 0.0245(19) 0.0063(16) 0.0031(16) 0.0030(15)
B1 0.031(3) 0.031(3) 0.020(4) 0.000 0.000 0.000
F1 0.0285(13) 0.0548(18) 0.0344(15) 0.0238(13) -0.0058(11) -0.0076(12)
B2 0.067(5) 0.067(5) 0.016(5) 0.000 0.000 0.000
F2 0.107(3) 0.113(3) 0.070(3) 0.047(3) -0.054(3) -0.059(3)

loop_
_atom_type_symbol
_atom_type_description
_atom_type_scat_dispersion_real
_atom_type_scat_dispersion_imag
_atom_type_scat_source
C C 0.0033 0.0016 'International Tables Vol C Tables 4.2.6.8 and 6.1.1.4'
H H 0.0000 0.0000 'International Tables Vol C Tables 4.2.6.8 and 6.1.1.4'
B B 0.0013 0.0007 'International Tables Vol C Tables 4.2.6.8 and 6.1.1.4'
F F 0.0171 0.0103 'International Tables Vol C Tables 4.2.6.8 and 6.1.1.4'
Ru Ru -1.2594 0.8363 'International Tables Vol C Tables 4.2.6.8 and 6.1.1.4'

loop_
_geom_angle_atom_site_label_1
_geom_angle_atom_site_label_2
_geom_angle_atom_site_label_3
_geom_angle
_geom_angle_site_symmetry_1
_geom_angle_site_symmetry_3
C3 Ru1 C2 37.80(14) . .
C3 Ru1 C4 38.01(13) . .
C2 Ru1 C4 63.42(14) . .
C3 Ru1 C1 63.32(13) . .
C2 Ru1 C1 37.93(13) . .
C4 Ru1 C1 63.33(13) . .
C3 Ru1 C5 63.19(12) . .
C2 Ru1 C5 63.12(13) . .
C4 Ru1 C5 37.80(13) . .
C1 Ru1 C5 37.63(14) . .
C3 Ru1 Ru1 156.05(10) . 7_465
C2 Ru1 Ru1 163.93(10) . 7_465
C4 Ru1 Ru1 123.13(9) . 7_465
C1 Ru1 Ru1 128.61(10) . 7_465
C5 Ru1 Ru1 111.89(9) . 7_465
C3 Ru1 Ru1 112.17(10) . 8_655
C2 Ru1 Ru1 127.13(10) . 8_655
C4 Ru1 Ru1 125.51(9) . 8_655
C1 Ru1 Ru1 161.39(10) . 8_655
C5 Ru1 Ru1 159.05(10) . 8_655
Ru1 Ru1 Ru1 63.250(11) 7_465 8_655
C3 Ru1 Ru1 141.76(10) . 2_675
C2 Ru1 Ru1 114.10(9) . 2_675
C4 Ru1 Ru1 176.06(10) . 2_675
C1 Ru1 Ru1 112.78(10) . 2_675
C5 Ru1 Ru1 138.69(10) . 2_675
Ru1 Ru1 Ru1 58.375(6) 7_465 2_675
Ru1 Ru1 Ru1 58.375(6) 8_655 2_675
C5 C1 C2 107.8(3) . .
C5 C1 C6 125.0(3) . .
C2 C1 C6 126.6(4) . .
C5 C1 Ru1 71.4(2) . .
C2 C1 Ru1 70.6(2) . .
C6 C1 Ru1 130.1(3) . .
C3 C2 C1 108.1(3) . .
C3 C2 C7 124.2(3) . .
C1 C2 C7 127.2(4) . .
C3 C2 Ru1 70.9(2) . .
C1 C2 Ru1 71.5(2) . .
C7 C2 Ru1 129.8(3) . .
C2 C3 C4 108.3(3) . .
C2 C3 C8 123.2(3) . .
C4 C3 C8 127.9(3) . .
C2 C3 Ru1 71.3(2) . .
C4 C3 Ru1 71.24(18) . .
C8 C3 Ru1 130.4(3) . .
C3 C4 C5 107.7(3) . .
C3 C4 C9 126.8(3) . .
C5 C4 C9 125.3(3) . .
C3 C4 Ru1 70.75(18) . .
C5 C4 Ru1 71.76(18) . .
C9 C4 Ru1 126.8(2) . .
C1 C5 C4 108.2(3) . .
C1 C5 C10 124.4(3) . .
C4 C5 C10 126.8(3) . .
C1 C5 Ru1 71.0(2) . .
C4 C5 Ru1 70.44(18) . .
C10 C5 Ru1 131.1(3) . .
C1 C6 H6A 109.5 . .
C1 C6 H6B 109.5 . .
H6A C6 H6B 109.5 . .
C1 C6 H6C 109.5 . .
H6A C6 H6C 109.5 . .
H6B C6 H6C 109.5 . .
C2 C7 H7A 109.5 . .
C2 C7 H7B 109.5 . .
H7A C7 H7B 109.5 . .
C2 C7 H7C 109.5 . .
H7A C7 H7C 109.5 . .
H7B C7 H7C 109.5 . .
C3 C8 H8A 109.5 . .
C3 C8 H8B 109.5 . .
H8A C8 H8B 109.5 . .
C3 C8 H8C 109.5 . .
H8A C8 H8C 109.5 . .
H8B C8 H8C 109.5 . .
C4 C9 H9A 109.5 . .
C4 C9 H9B 109.5 . .
H9A C9 H9B 109.5 . .
C4 C9 H9C 109.5 . .
H9A C9 H9C 109.5 . .
H9B C9 H9C 109.5 . .
C5 C10 H10A 109.5 . .
C5 C10 H10B 109.5 . .
H10A C10 H10B 109.5 . .
C5 C10 H10C 109.5 . .
H10A C10 H10C 109.5 . .
H10B C10 H10C 109.5 . .
F1 B1 F1 109.19(12) 3_466 2_575
F1 B1 F1 110.0(2) 3_466 4_666
F1 B1 F1 109.19(12) 2_575 4_666
F1 B1 F1 109.19(12) 3_466 .
F1 B1 F1 110.0(2) 2_575 .
F1 B1 F1 109.19(12) 4_666 .
F2 B2 F2 109.0(2) . 7_455
F2 B2 F2 109.0(2) . 8
F2 B2 F2 110.4(4) 7_455 8
F2 B2 F2 110.4(4) . 2_565
F2 B2 F2 109.0(2) 7_455 2_565
F2 B2 F2 109.0(2) 8 2_565

loop_
_geom_bond_atom_site_label_1
_geom_bond_atom_site_label_2
_geom_bond_distance
_geom_bond_site_symmetry_2
Ru1 C3 2.202(3) .
Ru1 C2 2.208(4) .
Ru1 C4 2.209(3) .
Ru1 C1 2.220(4) .
Ru1 C5 2.226(3) .
Ru1 Ru1 2.8513(5) 7_465
Ru1 Ru1 2.8513(5) 8_655
Ru1 Ru1 2.9902(5) 2_675
C1 C5 1.434(5) .
C1 C2 1.439(5) .
C1 C6 1.490(5) .
C2 C3 1.429(5) .
C2 C7 1.500(5) .
C3 C4 1.436(5) .
C3 C8 1.502(5) .
C4 C5 1.437(5) .
C4 C9 1.495(5) .
C5 C10 1.494(5) .
C6 H6A 0.9800 .
C6 H6B 0.9800 .
C6 H6C 0.9800 .
C7 H7A 0.9800 .
C7 H7B 0.9800 .
C7 H7C 0.9800 .
C8 H8A 0.9800 .
C8 H8B 0.9800 .
C8 H8C 0.9800 .
C9 H9A 0.9800 .
C9 H9B 0.9800 .
C9 H9C 0.9800 .
C10 H10A 0.9800 .
C10 H10B 0.9800 .
C10 H10C 0.9800 .
B1 F1 1.391(2) 3_466
B1 F1 1.391(2) 2_575
B1 F1 1.391(2) 4_666
B1 F1 1.391(2) .
B2 F2 1.366(4) .
B2 F2 1.366(4) 7_455
B2 F2 1.366(4) 8
B2 F2 1.366(4) 2_565

loop_
_geom_torsion_atom_site_label_1
_geom_torsion_atom_site_label_2
_geom_torsion_atom_site_label_3
_geom_torsion_atom_site_label_4
_geom_torsion
C5 C1 C2 C3 0.3(4)
C6 C1 C2 C3 172.2(3)
Ru1 C1 C2 C3 -61.8(2)
C5 C1 C2 C7 -171.5(3)
C6 C1 C2 C7 0.3(6)
Ru1 C1 C2 C7 126.3(4)
C5 C1 C2 Ru1 62.1(2)
C6 C1 C2 Ru1 -126.1(4)
C1 C2 C3 C4 0.1(4)
C7 C2 C3 C4 172.3(3)
Ru1 C2 C3 C4 -62.0(2)
C1 C2 C3 C8 -171.2(3)
C7 C2 C3 C8 1.0(6)
Ru1 C2 C3 C8 126.6(3)
C1 C2 C3 Ru1 62.2(3)
C7 C2 C3 Ru1 -125.6(4)
C2 C3 C4 C5 -0.5(4)
C8 C3 C4 C5 170.3(3)
Ru1 C3 C4 C5 -62.6(2)
C2 C3 C4 C9 -175.9(3)
C8 C3 C4 C9 -5.1(6)
Ru1 C3 C4 C9 122.0(4)
C2 C3 C4 Ru1 62.1(2)
C8 C3 C4 Ru1 -127.1(4)
C2 C1 C5 C4 -0.7(4)
C6 C1 C5 C4 -172.7(3)
Ru1 C1 C5 C4 60.9(2)
C2 C1 C5 C10 171.1(3)
C6 C1 C5 C10 -0.9(6)
Ru1 C1 C5 C10 -127.3(3)
C2 C1 C5 Ru1 -61.6(3)
C6 C1 C5 Ru1 126.4(4)
C3 C4 C5 C1 0.7(4)
C9 C4 C5 C1 176.2(3)
Ru1 C4 C5 C1 -61.2(2)
C3 C4 C5 C10 -170.8(3)
C9 C4 C5 C10 4.7(6)
Ru1 C4 C5 C10 127.3(4)
C3 C4 C5 Ru1 62.0(2)
C9 C4 C5 Ru1 -122.6(3)
